data_4065315
loop_
_publ_author_name
'Holzhacker, Christian'
'Standfest-Hauser, Christina M.'
'Puchberger, Michael'
'Mereiter, Kurt'
'Veiros, Luis F.'
'Calhorda, Maria Jos\'e'
'Carvalho, Maria Deus'
'Ferreira, Liliana P.'
'Godinho, Margarida'
'Hartl, Franti\<sek'
'Kirchner, Karl'

_publ_section_title
;
 Reversible Addition of CO to Coordinatively Unsaturated High-Spin
 Iron(II) Complexes
;
_journal_issue 24
_journal_name_full Organometallics
_journal_page_first 6587
_journal_paper_doi 10.1021/om200711q
_journal_volume 30
_journal_year 2011
_chemical_formula_moiety 'C11 H19 Br2 Fe N2 P'
_chemical_formula_sum 'C11 H19 Br2 Fe N2 P'
_chemical_formula_weight 425.92
_chemical_name_common '1434 FeBr2(PN-iPr) at 100K'
_chemical_name_systematic
; 
?
;
_space_group_IT_number 14
_symmetry_cell_setting monoclinic
_symmetry_space_group_name_Hall '-P 2ybc'
_symmetry_space_group_name_H-M 'P 1 21/c 1'
_atom_sites_solution_hydrogens geom
_atom_sites_solution_primary direct
_atom_sites_solution_secondary difmap
_audit_creation_method SHELXL-97
_cell_angle_alpha 90.00
_cell_angle_beta 102.268(3)
_cell_angle_gamma 90.00
_cell_formula_units_Z 4
_cell_length_a 14.637(3)
_cell_length_b 8.0898(18)
_cell_length_c 14.103(3)
_cell_measurement_reflns_used 9911
_cell_measurement_temperature 100(2)
_cell_measurement_theta_max 30.21
_cell_measurement_theta_min 2.85
_cell_volume 1631.8(6)
_computing_cell_refinement 'Bruker SAINT'
_computing_data_collection 'Bruker APEX2'
_computing_data_reduction 'Bruker SAINT, SADABS, XPREP'
_computing_molecular_graphics 'Bruker SHELXTL'
_computing_publication_material 'Bruker SHELXTL'
_computing_structure_refinement 'SHELXL-97 (Sheldrick, 2008)'
_computing_structure_solution 'SHELXS-97 (Sheldrick, 2008)'
_diffrn_ambient_temperature 100(2)
_diffrn_measured_fraction_theta_full 0.998
_diffrn_measured_fraction_theta_max 0.998
_diffrn_measurement_device_type 'Bruker Kappa APEX-II CCD'
_diffrn_measurement_method '\f and \w scans'
_diffrn_radiation_monochromator graphite
_diffrn_radiation_source 'fine-focus sealed tube'
_diffrn_radiation_type MoK\a
_diffrn_radiation_wavelength 0.71073
_diffrn_reflns_av_R_equivalents 0.0461
_diffrn_reflns_av_sigmaI/netI 0.0321
_diffrn_reflns_limit_h_max 20
_diffrn_reflns_limit_h_min -20
_diffrn_reflns_limit_k_max 11
_diffrn_reflns_limit_k_min -11
_diffrn_reflns_limit_l_max 19
_diffrn_reflns_limit_l_min -19
_diffrn_reflns_number 22797
_diffrn_reflns_theta_full 29.99
_diffrn_reflns_theta_max 29.99
_diffrn_reflns_theta_min 2.85
_exptl_absorpt_coefficient_mu 5.902
_exptl_absorpt_correction_T_max 0.52
_exptl_absorpt_correction_T_min 0.20
_exptl_absorpt_correction_type multi-scan
_exptl_absorpt_process_details 'program SADABS'
_exptl_crystal_colour colourless
_exptl_crystal_density_diffrn 1.734
_exptl_crystal_density_method 'not measured'
_exptl_crystal_description prism
_exptl_crystal_F_000 840
_exptl_crystal_size_max 0.25
_exptl_crystal_size_mid 0.15
_exptl_crystal_size_min 0.11
_refine_diff_density_max 0.996
_refine_diff_density_min -0.746
_refine_diff_density_rms 0.082
_refine_ls_extinction_method none
_refine_ls_goodness_of_fit_ref 1.029
_refine_ls_hydrogen_treatment constr
_refine_ls_matrix_type full
_refine_ls_number_parameters 154
_refine_ls_number_reflns 4757
_refine_ls_number_restraints 0
_refine_ls_restrained_S_all 1.029
_refine_ls_R_factor_all 0.0328
_refine_ls_R_factor_gt 0.0248
_refine_ls_shift/su_max 0.001
_refine_ls_shift/su_mean 0.000
_refine_ls_structure_factor_coef Fsqd
_refine_ls_weighting_details 'calc w=1/[\s^2^(Fo^2^)+(0.0296P)^2^+0.5106P] where P=(Fo^2^+2Fc^2^)/3'
_refine_ls_weighting_scheme calc
_refine_ls_wR_factor_gt 0.0590
_refine_ls_wR_factor_ref 0.0620
_reflns_number_gt 4077
_reflns_number_total 4757
_reflns_threshold_expression >2sigma(I)
_cod_data_source_file om200711q_si_001.cif
_cod_data_source_block 5b-1434
_cod_depositor_comments
;
The following automatic conversions were performed:

'_symmetry_cell_setting' value 'Monoclinic' changed to 'monoclinic'
according to /home/saulius/struct/CIF-dictionaries/cif_core.dic
dictionary named 'cif_core.dic' version 2.4.1 from 2010-06-29.

Automatic conversion script
Id: cif_fix_values 1715 2011-07-08 13:25:40Z adriana 
;
_cod_original_sg_symbol_H-M P2(1)/c
_cod_database_code 4065315

loop_
_symmetry_equiv_pos_as_xyz
'x, y, z'
'-x, y+1/2, -z+1/2'
'-x, -y, -z'
'x, -y-1/2, z-1/2'

loop_
_atom_site_label
_atom_site_type_symbol
_atom_site_fract_x
_atom_site_fract_y
_atom_site_fract_z
_atom_site_U_iso_or_equiv
_atom_site_adp_type
_atom_site_occupancy
_atom_site_symmetry_multiplicity
_atom_site_calc_flag
_atom_site_refinement_flags
Fe1 Fe 0.258993(16) 0.46066(3) 0.623299(17) 0.01689(6) Uani 1 1 d .
Br1 Br 0.176592(14) 0.65181(3) 0.700511(14) 0.03012(6) Uani 1 1 d .
Br2 Br 0.355217(14) 0.25711(3) 0.720282(13) 0.02796(6) Uani 1 1 d .
P1 P 0.19488(3) 0.35482(5) 0.46179(3) 0.01485(8) Uani 1 1 d .
N1 N 0.34671(9) 0.58363(18) 0.54635(10) 0.0160(3) Uani 1 1 d .
N2 N 0.28151(10) 0.42796(19) 0.40958(11) 0.0196(3) Uani 1 1 d .
H2N H 0.2854 0.3901 0.3521 0.023 Uiso 1 1 calc R
C1 C 0.34587(11) 0.5439(2) 0.45347(12) 0.0158(3) Uani 1 1 d .
C2 C 0.40851(12) 0.6170(2) 0.40275(13) 0.0204(3) Uani 1 1 d .
H2 H 0.4075 0.5870 0.3374 0.024 Uiso 1 1 calc R
C3 C 0.47120(13) 0.7325(2) 0.44937(14) 0.0223(4) Uani 1 1 d .
H3 H 0.5139 0.7834 0.4163 0.027 Uiso 1 1 calc R
C4 C 0.47187(12) 0.7750(2) 0.54545(14) 0.0225(4) Uani 1 1 d .
H4 H 0.5144 0.8550 0.5786 0.027 Uiso 1 1 calc R
C5 C 0.40941(12) 0.6979(2) 0.59071(13) 0.0204(3) Uani 1 1 d .
H5 H 0.4100 0.7258 0.6563 0.024 Uiso 1 1 calc R
C6 C 0.08649(12) 0.4398(2) 0.38726(13) 0.0222(4) Uani 1 1 d .
H6 H 0.0329 0.3802 0.4054 0.027 Uiso 1 1 calc R
C7 C 0.07754(16) 0.6220(3) 0.41102(15) 0.0332(5) Uani 1 1 d .
H7A H 0.1285 0.6844 0.3925 0.050 Uiso 1 1 calc R
H7B H 0.0810 0.6347 0.4808 0.050 Uiso 1 1 calc R
H7C H 0.0174 0.6643 0.3750 0.050 Uiso 1 1 calc R
C8 C 0.07912(16) 0.4147(3) 0.27808(14) 0.0323(4) Uani 1 1 d .
H8A H 0.0179 0.4530 0.2425 0.048 Uiso 1 1 calc R
H8B H 0.0863 0.2970 0.2648 0.048 Uiso 1 1 calc R
H8C H 0.1284 0.4779 0.2572 0.048 Uiso 1 1 calc R
C9 C 0.18719(13) 0.1327(2) 0.43569(14) 0.0228(4) Uani 1 1 d .
H9 H 0.1650 0.1177 0.3641 0.027 Uiso 1 1 calc R
C10 C 0.11363(13) 0.0619(3) 0.4860(2) 0.0647(10) Uani 1 1 d .
H10A H 0.1103 -0.0582 0.4770 0.097 Uiso 1 1 calc R
H10B H 0.0527 0.1110 0.4580 0.097 Uiso 1 1 calc R
H10C H 0.1306 0.0873 0.5555 0.097 Uiso 1 1 calc R
C11 C 0.28062(12) 0.0440(2) 0.46697(15) 0.0296(4) Uani 1 1 d R
H11A H 0.3037 0.0581 0.5370 0.044 Uiso 1 1 calc R
H11B H 0.3259 0.0909 0.4323 0.044 Uiso 1 1 calc R
H11C H 0.2723 -0.0739 0.4518 0.044 Uiso 1 1 calc R

loop_
_atom_site_aniso_label
_atom_site_aniso_U_11
_atom_site_aniso_U_22
_atom_site_aniso_U_33
_atom_site_aniso_U_23
_atom_site_aniso_U_13
_atom_site_aniso_U_12
Fe1 0.01722(11) 0.01856(13) 0.01531(11) 0.00015(9) 0.00440(8) -0.00006(9)
Br1 0.03070(11) 0.03607(12) 0.02492(10) -0.00773(8) 0.00892(8) 0.00730(8)
Br2 0.02924(10) 0.03479(12) 0.02069(9) 0.01125(7) 0.00720(7) 0.00723(8)
P1 0.01501(18) 0.0137(2) 0.01620(19) -0.00096(15) 0.00401(14) -0.00160(15)
N1 0.0146(6) 0.0154(7) 0.0174(6) -0.0004(5) 0.0020(5) -0.0011(5)
N2 0.0219(7) 0.0206(7) 0.0177(6) -0.0065(6) 0.0076(5) -0.0070(6)
C1 0.0148(7) 0.0129(8) 0.0197(7) -0.0001(6) 0.0036(6) -0.0001(6)
C2 0.0220(8) 0.0196(9) 0.0211(8) 0.0001(6) 0.0081(6) -0.0006(6)
C3 0.0191(8) 0.0177(9) 0.0314(10) 0.0026(7) 0.0081(7) -0.0018(6)
C4 0.0173(8) 0.0175(9) 0.0316(9) -0.0015(7) 0.0025(7) -0.0041(6)
C5 0.0188(8) 0.0193(8) 0.0217(8) -0.0023(7) 0.0010(6) -0.0017(6)
C6 0.0180(8) 0.0267(10) 0.0208(8) 0.0031(7) 0.0017(6) -0.0002(7)
C7 0.0440(12) 0.0304(11) 0.0241(9) 0.0046(8) 0.0051(8) 0.0174(9)
C8 0.0377(11) 0.0336(11) 0.0205(9) -0.0025(8) -0.0052(8) -0.0024(9)
C9 0.0218(8) 0.0168(8) 0.0311(9) -0.0072(7) 0.0086(7) -0.0031(7)
C10 0.0606(17) 0.0181(11) 0.137(3) -0.0069(14) 0.069(2) -0.0098(11)
C11 0.0295(10) 0.0178(9) 0.0395(11) -0.0030(8) 0.0028(8) 0.0039(7)

loop_
_atom_type_symbol
_atom_type_description
_atom_type_scat_dispersion_real
_atom_type_scat_dispersion_imag
_atom_type_scat_source
C C 0.0033 0.0016 'International Tables Vol C Tables 4.2.6.8 and 6.1.1.4'
H H 0.0000 0.0000 'International Tables Vol C Tables 4.2.6.8 and 6.1.1.4'
N N 0.0061 0.0033 'International Tables Vol C Tables 4.2.6.8 and 6.1.1.4'
P P 0.1023 0.0942 'International Tables Vol C Tables 4.2.6.8 and 6.1.1.4'
Fe Fe 0.3463 0.8444 'International Tables Vol C Tables 4.2.6.8 and 6.1.1.4'
Br Br -0.2901 2.4595 'International Tables Vol C Tables 4.2.6.8 and 6.1.1.4'

loop_
_geom_angle_atom_site_label_1
_geom_angle_atom_site_label_2
_geom_angle_atom_site_label_3
_geom_angle
N1 Fe1 Br1 110.86(4)
N1 Fe1 Br2 105.71(4)
Br1 Fe1 Br2 118.804(18)
N1 Fe1 P1 80.74(4)
Br1 Fe1 P1 121.971(18)
Br2 Fe1 P1 110.864(19)
N2 P1 C9 105.87(8)
N2 P1 C6 104.72(8)
C9 P1 C6 104.06(9)
N2 P1 Fe1 96.22(5)
C9 P1 Fe1 121.96(7)
C6 P1 Fe1 121.25(6)
C1 N1 C5 118.44(14)
C1 N1 Fe1 120.65(11)
C5 N1 Fe1 120.80(11)
C1 N2 P1 122.88(12)
C1 N2 H2N 118.6
P1 N2 H2N 118.6
N1 C1 N2 117.58(14)
N1 C1 C2 121.48(15)
N2 C1 C2 120.94(15)
C3 C2 C1 118.88(16)
C3 C2 H2 120.6
C1 C2 H2 120.6
C2 C3 C4 119.83(16)
C2 C3 H3 120.1
C4 C3 H3 120.1
C5 C4 C3 118.19(17)
C5 C4 H4 120.9
C3 C4 H4 120.9
N1 C5 C4 123.18(17)
N1 C5 H5 118.4
C4 C5 H5 118.4
C7 C6 C8 110.98(16)
C7 C6 P1 109.87(14)
C8 C6 P1 113.08(14)
C7 C6 H6 107.6
C8 C6 H6 107.6
P1 C6 H6 107.6
C6 C7 H7A 109.5
C6 C7 H7B 109.5
H7A C7 H7B 109.5
C6 C7 H7C 109.5
H7A C7 H7C 109.5
H7B C7 H7C 109.5
C6 C8 H8A 109.5
C6 C8 H8B 109.5
H8A C8 H8B 109.5
C6 C8 H8C 109.5
H8A C8 H8C 109.5
H8B C8 H8C 109.5
C10 C9 C11 111.58(16)
C10 C9 P1 107.13(14)
C11 C9 P1 112.98(13)
C10 C9 H9 108.3
C11 C9 H9 108.3
P1 C9 H9 108.3
C9 C10 H10A 109.5
C9 C10 H10B 109.5
H10A C10 H10B 109.5
C9 C10 H10C 109.5
H10A C10 H10C 109.5
H10B C10 H10C 109.5
C9 C11 H11A 109.5
C9 C11 H11B 109.5
H11A C11 H11B 109.5
C9 C11 H11C 109.5
H11A C11 H11C 109.5
H11B C11 H11C 109.5

loop_
_geom_bond_atom_site_label_1
_geom_bond_atom_site_label_2
_geom_bond_distance
Fe1 N1 2.0995(14)
Fe1 Br1 2.3643(4)
Fe1 Br2 2.3974(4)
Fe1 P1 2.4277(6)
P1 N2 1.7021(15)
P1 C9 1.8327(19)
P1 C6 1.8400(18)
N1 C1 1.346(2)
N1 C5 1.358(2)
N2 C1 1.379(2)
N2 H2N 0.8800
C1 C2 1.407(2)
C2 C3 1.375(3)
C2 H2 0.9500
C3 C4 1.396(3)
C3 H3 0.9500
C4 C5 1.371(2)
C4 H4 0.9500
C5 H5 0.9500
C6 C7 1.524(3)
C6 C8 1.534(3)
C6 H6 1.0000
C7 H7A 0.9800
C7 H7B 0.9800
C7 H7C 0.9800
C8 H8A 0.9800
C8 H8B 0.9800
C8 H8C 0.9800
C9 C10 1.522(2)
C9 C11 1.524(2)
C9 H9 1.0000
C10 H10A 0.9800
C10 H10B 0.9800
C10 H10C 0.9800
C11 H11A 0.9800
C11 H11B 0.9800
C11 H11C 0.9800

loop_
_geom_hbond_atom_site_label_D
_geom_hbond_atom_site_label_H
_geom_hbond_atom_site_label_A
_geom_hbond_distance_DH
_geom_hbond_distance_HA
_geom_hbond_distance_DA
_geom_hbond_angle_DHA
_geom_hbond_site_symmetry_A
N2 H2N Br2 0.88 2.59 3.4288(15) 158.9 4_565

loop_
_geom_torsion_atom_site_label_1
_geom_torsion_atom_site_label_2
_geom_torsion_atom_site_label_3
_geom_torsion_atom_site_label_4
_geom_torsion
N1 Fe1 P1 N2 10.56(7)
Br1 Fe1 P1 N2 119.43(6)
Br2 Fe1 P1 N2 -92.82(6)
N1 Fe1 P1 C9 123.65(8)
Br1 Fe1 P1 C9 -127.48(7)
Br2 Fe1 P1 C9 20.27(7)
N1 Fe1 P1 C6 -100.85(8)
Br1 Fe1 P1 C6 8.02(7)
Br2 Fe1 P1 C6 155.77(7)
Br1 Fe1 N1 C1 -130.55(12)
Br2 Fe1 N1 C1 99.46(12)
P1 Fe1 N1 C1 -9.75(12)
Br1 Fe1 N1 C5 53.38(14)
Br2 Fe1 N1 C5 -76.62(13)
P1 Fe1 N1 C5 174.17(13)
C9 P1 N2 C1 -139.62(15)
C6 P1 N2 C1 110.77(15)
Fe1 P1 N2 C1 -13.85(15)
C5 N1 C1 N2 -179.82(15)
Fe1 N1 C1 N2 4.0(2)
C5 N1 C1 C2 0.5(2)
Fe1 N1 C1 C2 -175.66(12)
P1 N2 C1 N1 8.8(2)
P1 N2 C1 C2 -171.57(13)
N1 C1 C2 C3 -0.6(3)
N2 C1 C2 C3 179.74(16)
C1 C2 C3 C4 0.1(3)
C2 C3 C4 C5 0.4(3)
C1 N1 C5 C4 0.1(3)
Fe1 N1 C5 C4 176.21(14)
C3 C4 C5 N1 -0.5(3)
N2 P1 C6 C7 -75.96(14)
C9 P1 C6 C7 173.11(13)
Fe1 P1 C6 C7 30.92(15)
N2 P1 C6 C8 48.65(16)
C9 P1 C6 C8 -62.28(16)
Fe1 P1 C6 C8 155.53(12)
N2 P1 C9 C10 177.09(14)
C6 P1 C9 C10 -72.82(15)
Fe1 P1 C9 C10 69.03(15)
N2 P1 C9 C11 53.81(15)
C6 P1 C9 C11 163.89(13)
Fe1 P1 C9 C11 -54.26(14)
